data_4335527
loop_
_publ_author_name
'Seul-Gi Lee'
'Ki-Min Park'
'Yoichi Habata'
'Shim Sung Lee'

_publ_section_title
;
 Endo- and Exocyclic Supramolecular Complexes of Mixed-Donor Macrocycles
 via [1:1] and [2:2] Cyclizations
;
_journal_name_full 'Inorganic Chemistry'
_journal_page_first 8416
_journal_page_last 8426
_journal_paper_doi 10.1021/ic400247q
_journal_volume 52
_journal_year 2013
_chemical_formula_moiety 'C50 H60 Ag2 N7 O13 S4, 3(N O3), C2 H3 N, 3(O H2)'
_chemical_formula_sum 'C52 H69 Ag2 N11 O25 S4'
_chemical_formula_weight 1592.16
_chemical_name_systematic
; 
 ? 
;
_space_group_IT_number 9
_symmetry_cell_setting monoclinic
_symmetry_space_group_name_Hall 'C -2yc'
_symmetry_space_group_name_H-M 'C 1 c 1'
_atom_sites_solution_hydrogens geom
_atom_sites_solution_primary direct
_atom_sites_solution_secondary difmap
_audit_creation_method SHELXL-97
_cell_angle_alpha 90.00
_cell_angle_beta 121.8660(10)
_cell_angle_gamma 90.00
_cell_formula_units_Z 4
_cell_length_a 21.1368(3)
_cell_length_b 25.1483(3)
_cell_length_c 14.0307(2)
_cell_measurement_reflns_used 9673
_cell_measurement_temperature 173(2)
_cell_measurement_theta_max 27.50
_cell_measurement_theta_min 2.57
_cell_volume 6334.04(16)
_computing_cell_refinement 'Bruker SAINT'
_computing_data_collection 'Bruker APEX2'
_computing_data_reduction 'Bruker SAINT'
_computing_molecular_graphics 'Bruker SHELXTL'
_computing_publication_material 'Bruker SHELXTL'
_computing_structure_refinement 'Bruker SHELXTL'
_computing_structure_solution 'Bruker SHELXTL'
_diffrn_ambient_temperature 173(2)
_diffrn_measured_fraction_theta_full 1.000
_diffrn_measured_fraction_theta_max 1.000
_diffrn_measurement_device_type 'Bruker APEX-II CCD'
_diffrn_measurement_method '\f and \w scans'
_diffrn_radiation_monochromator graphite
_diffrn_radiation_source 'fine-focus sealed tube'
_diffrn_radiation_type MoK\a
_diffrn_radiation_wavelength 0.71073
_diffrn_reflns_av_R_equivalents 0.0300
_diffrn_reflns_av_sigmaI/netI 0.0420
_diffrn_reflns_limit_h_max 22
_diffrn_reflns_limit_h_min -26
_diffrn_reflns_limit_k_max 29
_diffrn_reflns_limit_k_min -30
_diffrn_reflns_limit_l_max 17
_diffrn_reflns_limit_l_min -17
_diffrn_reflns_number 26471
_diffrn_reflns_theta_full 26.00
_diffrn_reflns_theta_max 26.00
_diffrn_reflns_theta_min 1.62
_exptl_absorpt_coefficient_mu 0.841
_exptl_absorpt_correction_T_max 0.8249
_exptl_absorpt_correction_T_min 0.7817
_exptl_absorpt_correction_type multi-scan
_exptl_absorpt_process_details SADABS
_exptl_crystal_colour colourless
_exptl_crystal_density_diffrn 1.670
_exptl_crystal_description block
_exptl_crystal_F_000 3264
_exptl_crystal_size_max 0.31
_exptl_crystal_size_mid 0.25
_exptl_crystal_size_min 0.24
_refine_diff_density_max 2.457
_refine_diff_density_min -0.755
_refine_diff_density_rms 0.122
_refine_ls_abs_structure_details 'Flack H D (1983), Acta Cryst. A39, 876-881'
_refine_ls_abs_structure_Flack 0.14(3)
_refine_ls_extinction_method none
_refine_ls_goodness_of_fit_ref 1.032
_refine_ls_hydrogen_treatment constr
_refine_ls_matrix_type full
_refine_ls_number_parameters 848
_refine_ls_number_reflns 10845
_refine_ls_number_restraints 56
_refine_ls_restrained_S_all 1.048
_refine_ls_R_factor_all 0.0610
_refine_ls_R_factor_gt 0.0548
_refine_ls_shift/su_max 0.001
_refine_ls_shift/su_mean 0.000
_refine_ls_structure_factor_coef Fsqd
_refine_ls_weighting_details 'calc w=1/[\s^2^(Fo^2^)+(0.1081P)^2^+8.7831P] where P=(Fo^2^+2Fc^2^)/3'
_refine_ls_weighting_scheme calc
_refine_ls_wR_factor_gt 0.1466
_refine_ls_wR_factor_ref 0.1537
_reflns_number_gt 9773
_reflns_number_total 10845
_reflns_threshold_expression >2sigma(I)
_cod_data_source_file ic400247q_si_002_7.cif
_cod_data_source_block 7
_cod_original_cell_volume 6334.04(15)
_cod_database_code 4335527

loop_
_symmetry_equiv_pos_as_xyz
'x, y, z'
'x, -y, z+1/2'
'x+1/2, y+1/2, z'
'x+1/2, -y+1/2, z+1/2'

loop_
_atom_site_label
_atom_site_type_symbol
_atom_site_fract_x
_atom_site_fract_y
_atom_site_fract_z
_atom_site_U_iso_or_equiv
_atom_site_adp_type
_atom_site_occupancy
_atom_site_symmetry_multiplicity
_atom_site_calc_flag
_atom_site_refinement_flags
Ag1 Ag 0.01162(4) 0.24997(2) 0.98522(5) 0.03880(14) Uani 1 1 d .
Ag2 Ag 0.47072(3) 0.23719(2) 1.08414(5) 0.04654(17) Uani 1 1 d .
S1 S -0.05145(10) 0.33797(6) 0.97372(13) 0.0329(3) Uani 1 1 d .
S2 S -0.02367(9) 0.15575(6) 1.00125(12) 0.0296(3) Uani 1 1 d .
S3 S 0.49374(10) 0.14442(7) 1.04473(14) 0.0350(4) Uani 1 1 d .
S4 S 0.48421(9) 0.33205(7) 1.03594(13) 0.0351(4) Uani 1 1 d .
N1 N 0.2220(2) 0.4543(2) 1.0212(4) 0.0246(10) Uani 1 1 d .
H1 H 0.2221 0.4891 1.0145 0.030 Uiso 1 1 calc R
N2 N -0.1619(4) 0.2354(2) 0.9247(5) 0.0378(13) Uani 1 1 d .
H2B H -0.2010 0.2134 0.8778 0.045 Uiso 1 1 calc R
H2C H -0.1294 0.2355 0.8999 0.045 Uiso 1 1 calc R
N3 N 0.2273(3) 0.0299(2) 1.0055(3) 0.0227(10) Uani 1 1 d .
H3 H 0.2261 -0.0051 1.0084 0.027 Uiso 1 1 calc R
N4 N 0.5809(5) 0.2404(3) 0.9883(7) 0.0532(19) Uani 1 1 d .
H4C H 0.5310 0.2391 0.9630 0.064 Uiso 1 1 calc R
H4D H 0.5855 0.2383 0.9267 0.064 Uiso 1 1 calc R
O1 O 0.0281(2) 0.43438(16) 0.9151(4) 0.0279(9) Uani 1 1 d .
O2 O 0.0366(2) 0.05785(15) 0.9172(3) 0.0253(8) Uani 1 1 d .
O3 O 0.4212(2) 0.04839(17) 1.1090(4) 0.0283(9) Uani 1 1 d .
O4 O 0.4138(2) 0.42871(16) 1.1144(3) 0.0267(9) Uani 1 1 d .
C1 C 0.2224(4) 0.3480(3) 1.0471(8) 0.056(2) Uani 1 1 d .
H1A H 0.2230 0.3107 1.0586 0.067 Uiso 1 1 calc R
C2 C 0.1577(4) 0.3763(3) 1.0092(6) 0.0416(16) Uani 1 1 d .
H2A H 0.1133 0.3586 0.9922 0.050 Uiso 1 1 calc R
C3 C 0.1579(3) 0.4304(2) 0.9959(5) 0.0259(12) Uani 1 1 d .
C4 C 0.0922(3) 0.4668(2) 0.9589(5) 0.0272(12) Uani 1 1 d .
H4A H 0.0989 0.4877 1.0233 0.033 Uiso 1 1 calc R
H4B H 0.0872 0.4917 0.9007 0.033 Uiso 1 1 calc R
C5 C -0.0384(3) 0.4600(2) 0.8770(5) 0.0222(11) Uani 1 1 d .
C6 C -0.0459(3) 0.5147(2) 0.8766(5) 0.0258(12) Uani 1 1 d .
H6A H -0.0034 0.5369 0.9047 0.031 Uiso 1 1 calc R
C7 C -0.1163(4) 0.5370(3) 0.8347(5) 0.0294(13) Uani 1 1 d .
H7A H -0.1214 0.5745 0.8352 0.035 Uiso 1 1 calc R
C8 C -0.1784(4) 0.5052(3) 0.7927(5) 0.0312(13) Uani 1 1 d .
H8A H -0.2262 0.5207 0.7634 0.037 Uiso 1 1 calc R
C9 C -0.1707(3) 0.4499(2) 0.7934(5) 0.0286(12) Uani 1 1 d .
H9A H -0.2135 0.4279 0.7643 0.034 Uiso 1 1 calc R
C10 C -0.1005(3) 0.4265(2) 0.8364(4) 0.0224(11) Uani 1 1 d .
C11 C -0.0928(3) 0.3676(2) 0.8346(5) 0.0255(12) Uani 1 1 d .
H11A H -0.0613 0.3590 0.8037 0.031 Uiso 1 1 calc R
H11B H -0.1425 0.3517 0.7842 0.031 Uiso 1 1 calc R
C12 C -0.1308(4) 0.3314(3) 0.9892(7) 0.0437(17) Uani 1 1 d .
H12A H -0.1120 0.3223 1.0685 0.052 Uiso 1 1 calc R
H12B H -0.1553 0.3665 0.9744 0.052 Uiso 1 1 calc R
C13 C -0.1912(4) 0.2896(3) 0.9138(7) 0.0449(17) Uani 1 1 d .
H13A H -0.2299 0.2891 0.9332 0.054 Uiso 1 1 calc R
H13B H -0.2153 0.3009 0.8344 0.054 Uiso 1 1 calc R
C14 C -0.1234(5) 0.2123(3) 1.0379(7) 0.0461(17) Uani 1 1 d .
H14A H -0.1588 0.2098 1.0635 0.055 Uiso 1 1 calc R
H14B H -0.0826 0.2365 1.0897 0.055 Uiso 1 1 calc R
C15 C -0.0909(4) 0.1574(3) 1.0445(6) 0.0396(16) Uani 1 1 d .
H15A H -0.1322 0.1327 0.9965 0.048 Uiso 1 1 calc R
H15B H -0.0665 0.1444 1.1227 0.048 Uiso 1 1 calc R
C16 C -0.0772(3) 0.1277(2) 0.8592(5) 0.0274(12) Uani 1 1 d .
H16A H -0.1265 0.1453 0.8175 0.033 Uiso 1 1 calc R
H16B H -0.0510 0.1358 0.8197 0.033 Uiso 1 1 calc R
C17 C -0.0886(3) 0.0683(2) 0.8570(5) 0.0237(11) Uani 1 1 d .
C18 C -0.1580(3) 0.0474(3) 0.8215(5) 0.0285(13) Uani 1 1 d .
H18A H -0.1982 0.0708 0.8029 0.034 Uiso 1 1 calc R
C19 C -0.1700(3) -0.0077(3) 0.8123(5) 0.0318(13) Uani 1 1 d .
H19A H -0.2181 -0.0218 0.7870 0.038 Uiso 1 1 calc R
C20 C -0.1116(4) -0.0409(3) 0.8404(5) 0.0311(13) Uani 1 1 d .
H20A H -0.1191 -0.0783 0.8347 0.037 Uiso 1 1 calc R
C21 C -0.0401(3) -0.0205(2) 0.8776(5) 0.0276(12) Uani 1 1 d .
H21A H 0.0003 -0.0439 0.8979 0.033 Uiso 1 1 calc R
C22 C -0.0293(3) 0.0339(2) 0.8844(4) 0.0219(11) Uani 1 1 d .
C23 C 0.0975(3) 0.0234(2) 0.9446(5) 0.0232(11) Uani 1 1 d .
H23A H 0.0850 0.0003 0.8797 0.028 Uiso 1 1 calc R
H23B H 0.1083 0.0003 1.0088 0.028 Uiso 1 1 calc R
C24 C 0.1640(3) 0.0571(2) 0.9746(4) 0.0233(11) Uani 1 1 d .
C25 C 0.1656(4) 0.1121(3) 0.9721(6) 0.0347(14) Uani 1 1 d .
H25A H 0.1225 0.1324 0.9530 0.042 Uiso 1 1 calc R
C26 C 0.2309(4) 0.1368(3) 0.9979(6) 0.0419(16) Uani 1 1 d .
H26A H 0.2325 0.1745 0.9957 0.050 Uiso 1 1 calc R
C27 C 0.2951(4) 0.1076(3) 1.0274(6) 0.0364(15) Uani 1 1 d .
H27A H 0.3397 0.1249 1.0436 0.044 Uiso 1 1 calc R
C28 C 0.2915(3) 0.0530(2) 1.0320(4) 0.0252(12) Uani 1 1 d .
C29 C 0.3566(3) 0.0164(2) 1.0693(5) 0.0270(12) Uani 1 1 d .
H29A H 0.3625 -0.0072 1.1299 0.032 Uiso 1 1 calc R
H29B H 0.3486 -0.0059 1.0057 0.032 Uiso 1 1 calc R
C30 C 0.4873(3) 0.0226(2) 1.1484(5) 0.0272(12) Uani 1 1 d .
C31 C 0.4954(4) -0.0329(3) 1.1531(5) 0.0321(13) Uani 1 1 d .
H31A H 0.4532 -0.0553 1.1268 0.039 Uiso 1 1 calc R
C32 C 0.5665(4) -0.0547(3) 1.1971(6) 0.0383(15) Uani 1 1 d .
H32A H 0.5726 -0.0923 1.2013 0.046 Uiso 1 1 calc R
C33 C 0.6277(4) -0.0221(3) 1.2345(6) 0.0388(15) Uani 1 1 d .
H33A H 0.6757 -0.0374 1.2644 0.047 Uiso 1 1 calc R
C34 C 0.6198(4) 0.0334(3) 1.2288(5) 0.0344(14) Uani 1 1 d .
H34A H 0.6623 0.0554 1.2543 0.041 Uiso 1 1 calc R
C35 C 0.5490(3) 0.0564(3) 1.1854(5) 0.0279(12) Uani 1 1 d .
C36 C 0.5406(4) 0.1153(3) 1.1849(5) 0.0322(13) Uani 1 1 d .
H36A H 0.5906 0.1315 1.2310 0.039 Uiso 1 1 calc R
H36B H 0.5119 0.1241 1.2203 0.039 Uiso 1 1 calc R
C37 C 0.5720(5) 0.1454(3) 1.0234(8) 0.050(2) Uani 1 1 d .
H37A H 0.6041 0.1143 1.0624 0.060 Uiso 1 1 calc R
H37B H 0.5520 0.1410 0.9422 0.060 Uiso 1 1 calc R
C38 C 0.6189(5) 0.1936(3) 1.0624(8) 0.054(2) Uani 1 1 d .
H38A H 0.6658 0.1864 1.0650 0.065 Uiso 1 1 calc R
H38B H 0.6318 0.2021 1.1396 0.065 Uiso 1 1 calc R
C39 C 0.6123(5) 0.2932(3) 1.0468(8) 0.0514(19) Uani 1 1 d .
H39A H 0.6313 0.2894 1.1278 0.062 Uiso 1 1 calc R
H39B H 0.6544 0.3036 1.0388 0.062 Uiso 1 1 calc R
C40 C 0.5546(5) 0.3353(3) 0.9985(8) 0.052(2) Uani 1 1 d .
H40A H 0.5290 0.3337 0.9157 0.062 Uiso 1 1 calc R
H40B H 0.5797 0.3703 1.0226 0.062 Uiso 1 1 calc R
C41 C 0.5343(3) 0.3632(2) 1.1751(5) 0.0289(12) Uani 1 1 d .
H41A H 0.5085 0.3542 1.2149 0.035 Uiso 1 1 calc R
H41B H 0.5851 0.3480 1.2188 0.035 Uiso 1 1 calc R
C42 C 0.5401(3) 0.4219(2) 1.1719(4) 0.0260(12) Uani 1 1 d .
C43 C 0.6075(3) 0.4457(2) 1.2018(5) 0.0259(12) Uani 1 1 d .
H43A H 0.6494 0.4239 1.2220 0.031 Uiso 1 1 calc R
C44 C 0.6150(4) 0.5005(3) 1.2028(5) 0.0318(13) Uani 1 1 d .
H44A H 0.6616 0.5161 1.2246 0.038 Uiso 1 1 calc R
C45 C 0.5534(3) 0.5319(2) 1.1716(5) 0.0283(12) Uani 1 1 d .
H45A H 0.5582 0.5695 1.1721 0.034 Uiso 1 1 calc R
C46 C 0.4849(3) 0.5100(2) 1.1395(4) 0.0258(12) Uani 1 1 d .
H46A H 0.4427 0.5321 1.1166 0.031 Uiso 1 1 calc R
C47 C 0.4789(3) 0.4544(2) 1.1416(5) 0.0243(11) Uani 1 1 d .
C48 C 0.3511(3) 0.4615(2) 1.0796(5) 0.0258(12) Uani 1 1 d .
H48A H 0.3392 0.4812 1.0110 0.031 Uiso 1 1 calc R
H48B H 0.3619 0.4876 1.1391 0.031 Uiso 1 1 calc R
C49 C 0.2863(3) 0.4277(3) 1.0564(5) 0.0277(13) Uani 1 1 d .
C50 C 0.2867(4) 0.3736(3) 1.0687(6) 0.0401(16) Uani 1 1 d .
H50A H 0.3308 0.3539 1.0919 0.048 Uiso 1 1 calc R
N5 N 0.0849(4) 0.2577(2) 0.8544(5) 0.0347(13) Uani 1 1 d .
O5 O 0.0348(3) 0.2906(2) 0.8324(5) 0.0593(15) Uani 1 1 d .
O6 O 0.1094(4) 0.2310(3) 0.9430(6) 0.0676(19) Uani 1 1 d .
O7 O 0.1075(5) 0.2540(2) 0.7910(7) 0.0645(19) Uani 1 1 d .
N6 N 0.3758(4) 0.2506(2) 1.1778(5) 0.0323(13) Uani 1 1 d .
O8 O 0.3680(4) 0.2150(3) 1.1141(5) 0.0612(16) Uani 1 1 d .
O9 O 0.4218(4) 0.2860(2) 1.1978(6) 0.0657(17) Uani 1 1 d .
O10 O 0.3404(4) 0.2516(2) 1.2260(6) 0.0522(15) Uani 1 1 d .
N7 N 0.2301(4) 0.5869(3) 1.0064(7) 0.0562(19) Uani 1 1 d .
O11 O 0.2715(4) 0.5652(3) 0.9830(6) 0.0697(18) Uani 1 1 d .
O12 O 0.2122(5) 0.6337(3) 0.9774(8) 0.088(2) Uani 1 1 d U
O13 O 0.1974(4) 0.5604(3) 1.0401(6) 0.0651(17) Uani 1 1 d .
N8 N 0.2028(4) 0.0986(3) 0.4560(8) 0.062(2) Uani 1 1 d .
O14 O 0.2388(4) 0.0751(3) 0.4228(7) 0.081(2) Uani 1 1 d .
O15 O 0.1948(5) 0.0766(3) 0.5291(7) 0.082(2) Uani 1 1 d .
O16 O 0.1749(5) 0.1421(3) 0.4170(7) 0.089(2) Uani 1 1 d U
N9 N 0.1013(5) 0.2540(3) 1.2584(7) 0.061(2) Uani 1 1 d .
O17 O 0.1173(4) 0.2632(3) 1.1846(6) 0.080(2) Uani 1 1 d .
O18 O 0.0456(7) 0.2294(5) 1.2325(10) 0.116(3) Uani 1 1 d U
O19 O 0.1440(5) 0.2670(3) 1.3537(5) 0.072(2) Uani 1 1 d .
N10 N 0.4037(8) 0.2081(6) 0.7734(12) 0.114(4) Uani 1 1 d U
O20 O 0.4504(9) 0.1784(6) 0.7710(13) 0.169(5) Uani 1 1 d U
O21 O 0.3338(6) 0.2102(5) 0.6889(9) 0.119(3) Uani 1 1 d U
O22 O 0.4252(7) 0.2468(4) 0.8368(10) 0.112(3) Uani 1 1 d U
N11 N 1.2520(5) 0.3688(4) 0.8036(9) 0.084(3) Uani 1 1 d .
C51 C 1.2703(8) 0.3266(6) 0.8269(12) 0.097(4) Uani 1 1 d U
C52 C 1.2863(9) 0.2711(7) 0.8575(15) 0.125(6) Uani 1 1 d .
H52A H 1.3266 0.2594 0.8473 0.188 Uiso 1 1 calc R
H52B H 1.2416 0.2499 0.8096 0.188 Uiso 1 1 calc R
H52C H 1.3016 0.2666 0.9362 0.188 Uiso 1 1 calc R
O1W O 0.2292(4) 0.6606(3) 0.7947(5) 0.0629(16) Uani 1 1 d .
O2W O 0.2483(7) 0.1377(5) 0.7384(11) 0.146(4) Uani 1 1 d U
O3W O 0.1824(7) 0.1390(6) 0.2087(12) 0.170(5) Uani 1 1 d .

loop_
_atom_site_aniso_label
_atom_site_aniso_U_11
_atom_site_aniso_U_22
_atom_site_aniso_U_33
_atom_site_aniso_U_23
_atom_site_aniso_U_13
_atom_site_aniso_U_12
Ag1 0.0413(3) 0.0317(2) 0.0514(3) 0.0037(2) 0.0299(2) 0.0002(2)
Ag2 0.0551(4) 0.0320(3) 0.0660(4) -0.0083(3) 0.0411(3) -0.0032(3)
S1 0.0363(9) 0.0265(8) 0.0374(8) 0.0032(6) 0.0204(7) 0.0011(6)
S2 0.0303(8) 0.0228(7) 0.0342(7) 0.0008(6) 0.0159(6) 0.0031(6)
S3 0.0381(9) 0.0287(8) 0.0419(8) -0.0038(7) 0.0236(7) -0.0030(7)
S4 0.0341(9) 0.0320(9) 0.0369(8) -0.0069(6) 0.0173(7) 0.0008(7)
N1 0.018(3) 0.025(3) 0.028(2) 0.0010(19) 0.010(2) -0.0007(19)
N2 0.040(3) 0.038(3) 0.042(3) 0.000(2) 0.027(3) 0.000(3)
N3 0.022(3) 0.025(3) 0.022(2) 0.0010(17) 0.012(2) 0.0023(19)
N4 0.074(5) 0.043(4) 0.072(5) 0.000(3) 0.059(5) 0.000(3)
O1 0.015(2) 0.027(2) 0.038(2) 0.0007(17) 0.0117(17) 0.0012(16)
O2 0.016(2) 0.025(2) 0.032(2) 0.0004(16) 0.0110(17) 0.0011(16)
O3 0.016(2) 0.028(2) 0.042(2) 0.0006(17) 0.0152(18) 0.0008(16)
O4 0.018(2) 0.025(2) 0.036(2) 0.0002(16) 0.0142(17) 0.0004(16)
C1 0.038(4) 0.031(4) 0.080(6) 0.006(4) 0.018(4) 0.001(3)
C2 0.021(3) 0.036(4) 0.056(4) 0.000(3) 0.013(3) -0.005(3)
C3 0.018(3) 0.031(3) 0.023(3) -0.002(2) 0.008(2) -0.003(2)
C4 0.017(3) 0.029(3) 0.032(3) -0.001(2) 0.011(2) -0.003(2)
C5 0.015(3) 0.027(3) 0.025(3) 0.001(2) 0.012(2) 0.001(2)
C6 0.022(3) 0.026(3) 0.027(3) -0.007(2) 0.012(2) -0.007(2)
C7 0.028(3) 0.028(3) 0.032(3) -0.006(2) 0.016(3) -0.001(2)
C8 0.024(3) 0.034(3) 0.039(3) 0.001(3) 0.020(3) 0.008(2)
C9 0.025(3) 0.032(3) 0.033(3) -0.003(2) 0.017(3) -0.004(2)
C10 0.019(3) 0.026(3) 0.022(3) -0.002(2) 0.010(2) -0.002(2)
C11 0.024(3) 0.022(3) 0.029(3) -0.003(2) 0.013(2) -0.001(2)
C12 0.053(4) 0.033(4) 0.058(4) 0.010(3) 0.038(4) 0.014(3)
C13 0.042(4) 0.042(4) 0.064(5) 0.007(3) 0.037(4) 0.004(3)
C14 0.053(5) 0.044(4) 0.057(4) 0.002(3) 0.040(4) -0.001(3)
C15 0.050(4) 0.036(4) 0.048(4) 0.002(3) 0.036(4) -0.003(3)
C16 0.025(3) 0.024(3) 0.030(3) 0.001(2) 0.012(2) 0.004(2)
C17 0.022(3) 0.024(3) 0.024(3) 0.004(2) 0.011(2) 0.006(2)
C18 0.021(3) 0.031(3) 0.035(3) 0.001(2) 0.016(3) 0.003(2)
C19 0.023(3) 0.039(4) 0.039(3) 0.000(3) 0.020(3) -0.004(3)
C20 0.031(3) 0.030(3) 0.035(3) 0.002(2) 0.019(3) -0.001(3)
C21 0.030(3) 0.025(3) 0.034(3) -0.004(2) 0.020(3) 0.000(2)
C22 0.016(3) 0.031(3) 0.020(3) -0.003(2) 0.010(2) -0.006(2)
C23 0.021(3) 0.020(3) 0.029(3) -0.001(2) 0.012(2) 0.001(2)
C24 0.014(3) 0.030(3) 0.023(3) -0.005(2) 0.007(2) 0.001(2)
C25 0.022(3) 0.030(3) 0.040(3) 0.003(3) 0.008(3) 0.007(2)
C26 0.023(3) 0.025(3) 0.064(4) 0.000(3) 0.013(3) 0.003(3)
C27 0.023(3) 0.031(4) 0.047(4) 0.001(3) 0.013(3) -0.004(3)
C28 0.015(3) 0.033(3) 0.022(3) -0.001(2) 0.006(2) 0.002(2)
C29 0.023(3) 0.028(3) 0.030(3) 0.002(2) 0.013(2) 0.001(2)
C30 0.026(3) 0.030(3) 0.032(3) 0.001(2) 0.019(3) 0.002(2)
C31 0.025(3) 0.038(4) 0.038(3) -0.003(3) 0.020(3) -0.001(3)
C32 0.036(4) 0.038(4) 0.041(4) 0.005(3) 0.020(3) 0.009(3)
C33 0.019(3) 0.053(4) 0.045(4) 0.004(3) 0.017(3) 0.009(3)
C34 0.027(3) 0.049(4) 0.034(3) -0.002(3) 0.021(3) -0.003(3)
C35 0.020(3) 0.041(4) 0.024(3) -0.004(2) 0.013(2) -0.001(3)
C36 0.030(3) 0.033(3) 0.041(3) -0.004(3) 0.024(3) -0.004(3)
C37 0.064(6) 0.041(4) 0.070(5) 0.003(4) 0.053(5) 0.006(4)
C38 0.063(5) 0.045(5) 0.076(5) -0.001(4) 0.051(5) 0.002(4)
C39 0.050(5) 0.044(4) 0.069(5) 0.000(4) 0.038(4) -0.001(4)
C40 0.064(5) 0.041(4) 0.074(5) -0.010(4) 0.052(5) -0.003(4)
C41 0.022(3) 0.030(3) 0.033(3) -0.007(2) 0.013(3) -0.001(2)
C42 0.023(3) 0.034(3) 0.023(3) 0.005(2) 0.013(2) 0.005(2)
C43 0.020(3) 0.035(3) 0.025(3) 0.002(2) 0.014(2) 0.003(2)
C44 0.032(3) 0.038(4) 0.031(3) -0.001(2) 0.022(3) -0.006(3)
C45 0.032(3) 0.025(3) 0.028(3) 0.008(2) 0.016(3) 0.000(2)
C46 0.028(3) 0.027(3) 0.021(3) 0.002(2) 0.012(2) 0.001(2)
C47 0.017(3) 0.028(3) 0.027(3) -0.002(2) 0.012(2) -0.002(2)
C48 0.018(3) 0.031(3) 0.030(3) 0.002(2) 0.013(2) 0.003(2)
C49 0.019(3) 0.035(3) 0.024(3) 0.000(2) 0.008(2) -0.001(2)
C50 0.024(3) 0.029(4) 0.057(4) 0.004(3) 0.015(3) 0.006(3)
N5 0.042(4) 0.026(3) 0.031(3) -0.002(2) 0.016(3) -0.002(2)
O5 0.048(3) 0.052(4) 0.078(4) 0.013(3) 0.033(3) 0.015(3)
O6 0.070(5) 0.069(4) 0.073(4) 0.036(4) 0.045(4) 0.031(3)
O7 0.090(5) 0.065(4) 0.080(5) -0.016(3) 0.073(5) -0.015(3)
N6 0.030(3) 0.032(3) 0.035(3) 0.004(2) 0.017(3) -0.001(2)
O8 0.068(4) 0.058(4) 0.069(4) -0.033(3) 0.044(3) -0.020(3)
O9 0.088(5) 0.036(3) 0.102(5) -0.012(3) 0.070(4) -0.013(3)
O10 0.062(4) 0.044(3) 0.072(4) 0.010(2) 0.050(4) 0.010(2)
N7 0.060(5) 0.029(3) 0.098(6) 0.017(3) 0.055(5) 0.010(3)
O11 0.078(5) 0.057(4) 0.090(5) 0.002(3) 0.056(4) 0.021(3)
O12 0.099(4) 0.079(4) 0.118(4) 0.015(3) 0.078(3) 0.007(3)
O13 0.068(4) 0.050(4) 0.091(5) 0.020(3) 0.051(4) 0.002(3)
N8 0.053(4) 0.035(4) 0.101(6) 0.003(4) 0.042(4) -0.006(3)
O14 0.064(4) 0.047(4) 0.141(7) -0.030(4) 0.060(5) -0.005(3)
O15 0.107(6) 0.047(4) 0.104(5) 0.010(4) 0.063(5) -0.018(4)
O16 0.098(4) 0.077(4) 0.111(4) 0.019(3) 0.069(3) 0.013(3)
N9 0.045(5) 0.092(6) 0.047(4) -0.013(4) 0.026(4) -0.009(4)
O17 0.058(4) 0.135(7) 0.042(3) -0.011(4) 0.024(3) -0.020(4)
O18 0.108(5) 0.140(5) 0.111(5) -0.005(4) 0.065(4) -0.017(4)
O19 0.088(5) 0.087(5) 0.048(4) -0.009(3) 0.040(4) -0.022(4)
N10 0.114(6) 0.127(6) 0.112(5) -0.004(4) 0.068(4) -0.001(4)
O20 0.173(6) 0.154(7) 0.157(6) -0.010(5) 0.072(5) 0.008(5)
O21 0.123(5) 0.138(5) 0.108(5) -0.009(4) 0.068(4) -0.019(4)
O22 0.108(5) 0.125(5) 0.103(5) -0.040(4) 0.055(4) -0.007(4)
N11 0.052(5) 0.062(6) 0.109(7) 0.018(5) 0.023(5) 0.009(4)
C51 0.090(5) 0.089(5) 0.093(5) 0.000(4) 0.034(4) 0.000(4)
C52 0.076(10) 0.147(15) 0.120(13) 0.025(11) 0.029(9) 0.015(10)
O1W 0.061(4) 0.064(4) 0.074(4) -0.004(3) 0.043(3) -0.010(3)
O2W 0.136(6) 0.139(6) 0.157(6) 0.020(4) 0.073(4) -0.007(4)
O3W 0.114(9) 0.169(13) 0.176(13) -0.015(10) 0.042(8) 0.018(9)

loop_
_atom_type_symbol
_atom_type_description
_atom_type_scat_dispersion_real
_atom_type_scat_dispersion_imag
_atom_type_scat_source
C C 0.0033 0.0016 'International Tables Vol C Tables 4.2.6.8 and 6.1.1.4'
H H 0.0000 0.0000 'International Tables Vol C Tables 4.2.6.8 and 6.1.1.4'
N N 0.0061 0.0033 'International Tables Vol C Tables 4.2.6.8 and 6.1.1.4'
O O 0.0106 0.0060 'International Tables Vol C Tables 4.2.6.8 and 6.1.1.4'
S S 0.1246 0.1234 'International Tables Vol C Tables 4.2.6.8 and 6.1.1.4'
Ag Ag -0.8971 1.1015 'International Tables Vol C Tables 4.2.6.8 and 6.1.1.4'

loop_
_geom_angle_atom_site_label_1
_geom_angle_atom_site_label_2
_geom_angle_atom_site_label_3
_geom_angle
_geom_angle_site_symmetry_1
_geom_angle_site_symmetry_3
O6 Ag1 O17 85.9(3) . .
O6 Ag1 S2 99.39(17) . .
O17 Ag1 S2 98.92(19) . .
O6 Ag1 S1 128.86(16) . .
O17 Ag1 S1 94.8(2) . .
S2 Ag1 S1 130.63(6) . .
O6 Ag1 O5 49.13(18) . .
O17 Ag1 O5 114.5(2) . .
S2 Ag1 O5 128.59(15) . .
S1 Ag1 O5 85.85(13) . .
O6 Ag1 Ag2 21.30(19) . .
O17 Ag1 Ag2 65.38(17) . .
S2 Ag1 Ag2 107.19(4) . .
S1 Ag1 Ag2 121.59(4) . .
O5 Ag1 Ag2 59.70(12) . .
O8 Ag2 S3 96.70(15) . .
O8 Ag2 S4 119.23(17) . .
S3 Ag2 S4 139.04(6) . .
O8 Ag2 O9 48.79(18) . .
S3 Ag2 O9 139.16(14) . .
S4 Ag2 O9 81.80(14) . .
O8 Ag2 O7 110.82(19) . 4
S3 Ag2 O7 95.03(13) . 4
S4 Ag2 O7 90.11(13) . 4
O9 Ag2 O7 81.7(2) . 4
O8 Ag2 Ag1 59.64(14) . 4
S3 Ag2 Ag1 110.73(4) . 4
S4 Ag2 Ag1 104.52(4) . 4
O9 Ag2 Ag1 37.87(17) . 4
O7 Ag2 Ag1 52.49(12) 4 4
O8 Ag2 Ag1 21.86(17) . .
S3 Ag2 Ag1 108.46(4) . .
S4 Ag2 Ag1 100.84(4) . .
O9 Ag2 Ag1 48.79(15) . .
O7 Ag2 Ag1 125.97(12) 4 .
Ag1 Ag2 Ag1 73.611(9) 4 .
C12 S1 C11 102.5(3) . .
C12 S1 Ag1 113.6(2) . .
C11 S1 Ag1 111.18(19) . .
C15 S2 C16 103.3(3) . .
C15 S2 Ag1 109.1(2) . .
C16 S2 Ag1 107.7(2) . .
C36 S3 C37 99.2(4) . .
C36 S3 Ag2 101.2(2) . .
C37 S3 Ag2 108.7(3) . .
C40 S4 C41 100.8(4) . .
C40 S4 Ag2 110.1(3) . .
C41 S4 Ag2 101.6(2) . .
C3 N1 C49 123.5(5) . .
C14 N2 C13 116.2(6) . .
C28 N3 C24 123.7(5) . .
C38 N4 C39 113.1(8) . .
C5 O1 C4 116.6(4) . .
C22 O2 C23 116.1(4) . .
C30 O3 C29 117.2(5) . .
C47 O4 C48 116.1(4) . .
C2 C1 C50 120.2(7) . .
C3 C2 C1 119.5(6) . .
N1 C3 C2 118.7(6) . .
N1 C3 C4 115.8(5) . .
C2 C3 C4 125.4(5) . .
O1 C4 C3 107.3(5) . .
O1 C5 C6 124.0(5) . .
O1 C5 C10 115.1(5) . .
C6 C5 C10 120.9(5) . .
C5 C6 C7 119.6(5) . .
C8 C7 C6 120.8(6) . .
C7 C8 C9 119.5(6) . .
C10 C9 C8 120.8(6) . .
C9 C10 C5 118.4(5) . .
C9 C10 C11 120.6(5) . .
C5 C10 C11 121.0(5) . .
C10 C11 S1 112.4(4) . .
C13 C12 S1 117.3(5) . .
N2 C13 C12 113.9(6) . .
N2 C14 C15 113.5(6) . .
C14 C15 S2 114.0(5) . .
C17 C16 S2 113.7(4) . .
C18 C17 C22 119.5(5) . .
C18 C17 C16 120.7(5) . .
C22 C17 C16 119.7(5) . .
C17 C18 C19 121.0(5) . .
C20 C19 C18 119.0(6) . .
C19 C20 C21 120.9(6) . .
C22 C21 C20 119.6(6) . .
O2 C22 C21 124.5(5) . .
O2 C22 C17 115.5(5) . .
C21 C22 C17 120.1(5) . .
O2 C23 C24 108.1(4) . .
N3 C24 C25 118.8(5) . .
N3 C24 C23 115.2(5) . .
C25 C24 C23 126.1(5) . .
C26 C25 C24 118.5(6) . .
C25 C26 C27 121.5(6) . .
C28 C27 C26 117.9(6) . .
N3 C28 C27 119.6(5) . .
N3 C28 C29 116.0(5) . .
C27 C28 C29 124.4(5) . .
O3 C29 C28 107.7(5) . .
O3 C30 C31 124.4(5) . .
O3 C30 C35 114.4(5) . .
C31 C30 C35 121.2(6) . .
C32 C31 C30 119.1(6) . .
C33 C32 C31 120.5(6) . .
C32 C33 C34 120.6(6) . .
C33 C34 C35 120.0(6) . .
C30 C35 C34 118.5(6) . .
C30 C35 C36 120.9(5) . .
C34 C35 C36 120.4(6) . .
C35 C36 S3 113.5(4) . .
C38 C37 S3 116.0(6) . .
C37 C38 N4 112.3(8) . .
C40 C39 N4 111.0(8) . .
C39 C40 S4 115.9(6) . .
C42 C41 S4 113.7(4) . .
C43 C42 C47 118.5(6) . .
C43 C42 C41 120.5(5) . .
C47 C42 C41 121.0(5) . .
C44 C43 C42 121.7(5) . .
C45 C44 C43 118.8(6) . .
C44 C45 C46 121.6(6) . .
C45 C46 C47 118.7(5) . .
O4 C47 C42 116.1(5) . .
O4 C47 C46 123.2(5) . .
C42 C47 C46 120.7(5) . .
O4 C48 C49 109.2(5) . .
N1 C49 C50 118.4(6) . .
N1 C49 C48 115.3(5) . .
C50 C49 C48 126.4(6) . .
C49 C50 C1 119.6(6) . .
O7 N5 O5 118.7(7) . .
O7 N5 O6 124.5(7) . .
O5 N5 O6 116.8(6) . .
N5 O5 Ag1 92.3(4) . .
N5 O6 Ag1 100.0(5) . .
O8 N6 O9 119.0(6) . .
O8 N6 O10 121.8(6) . .
O9 N6 O10 119.2(6) . .
N6 O8 Ag2 99.6(4) . .
N6 O9 Ag2 92.3(4) . .
O11 N7 O13 119.7(7) . .
O11 N7 O12 118.5(7) . .
O13 N7 O12 120.5(7) . .
O16 N8 O14 120.3(9) . .
O16 N8 O15 121.3(9) . .
O14 N8 O15 118.4(8) . .
O19 N9 O18 121.1(9) . .
O19 N9 O17 119.5(9) . .
O18 N9 O17 119.2(9) . .
N9 O17 Ag1 114.9(6) . .
O22 N10 O20 119.7(15) . .
O22 N10 O21 115.3(14) . .
O20 N10 O21 121.6(15) . .
N11 C51 C52 173.4(17) . .

loop_
_geom_bond_atom_site_label_1
_geom_bond_atom_site_label_2
_geom_bond_distance
_geom_bond_site_symmetry_2
Ag1 O6 2.479(7) .
Ag1 O17 2.515(7) .
Ag1 S2 2.5296(16) .
Ag1 S1 2.5443(16) .
Ag1 O5 2.644(6) .
Ag1 Ag2 9.0541(9) .
Ag2 O8 2.483(6) .
Ag2 S3 2.5039(17) .
Ag2 S4 2.5363(18) .
Ag2 O9 2.620(6) .
Ag2 O7 2.823(9) 4
Ag2 Ag1 5.2329(8) 4
S1 C12 1.809(7) .
S1 C11 1.824(6) .
S2 C15 1.817(7) .
S2 C16 1.836(6) .
S3 C36 1.825(7) .
S3 C37 1.830(8) .
S4 C40 1.821(8) .
S4 C41 1.834(6) .
N1 C3 1.347(7) .
N1 C49 1.352(8) .
N2 C14 1.467(10) .
N2 C13 1.473(10) .
N3 C28 1.337(8) .
N3 C24 1.353(7) .
N4 C38 1.494(11) .
N4 C39 1.517(11) .
O1 C5 1.372(7) .
O1 C4 1.413(7) .
O2 C22 1.356(7) .
O2 C23 1.426(7) .
O3 C30 1.365(7) .
O3 C29 1.421(7) .
O4 C47 1.380(7) .
O4 C48 1.411(7) .
C1 C2 1.374(10) .
C1 C50 1.387(10) .
C2 C3 1.372(9) .
C3 C4 1.510(8) .
C5 C6 1.385(8) .
C5 C10 1.402(8) .
C6 C7 1.397(9) .
C7 C8 1.374(9) .
C8 C9 1.402(9) .
C9 C10 1.401(8) .
C10 C11 1.494(8) .
C12 C13 1.558(11) .
C14 C15 1.523(11) .
C16 C17 1.512(8) .
C17 C18 1.379(8) .
C17 C22 1.398(8) .
C18 C19 1.405(9) .
C19 C20 1.366(9) .
C20 C21 1.408(9) .
C21 C22 1.381(8) .
C23 C24 1.500(8) .
C24 C25 1.385(9) .
C25 C26 1.377(10) .
C26 C27 1.399(9) .
C27 C28 1.378(9) .
C28 C29 1.501(8) .
C30 C31 1.402(9) .
C30 C35 1.405(8) .
C31 C32 1.401(9) .
C32 C33 1.381(10) .
C33 C34 1.403(10) .
C34 C35 1.409(9) .
C35 C36 1.492(9) .
C37 C38 1.475(12) .
C39 C40 1.481(12) .
C41 C42 1.485(9) .
C42 C43 1.390(8) .
C42 C47 1.392(8) .
C43 C44 1.385(9) .
C44 C45 1.383(9) .
C45 C46 1.384(8) .
C46 C47 1.406(8) .
C48 C49 1.494(8) .
C49 C50 1.369(9) .
N5 O7 1.214(9) .
N5 O5 1.248(8) .
N5 O6 1.259(9) .
N6 O8 1.214(8) .
N6 O9 1.236(8) .
N6 O10 1.246(9) .
N7 O11 1.213(9) .
N7 O13 1.221(9) .
N7 O12 1.236(10) .
N8 O16 1.226(11) .
N8 O14 1.232(10) .
N8 O15 1.252(10) .
N9 O19 1.198(11) .
N9 O18 1.204(13) .
N9 O17 1.269(11) .
N10 O22 1.233(16) .
N10 O20 1.250(18) .
N10 O21 1.319(15) .
N11 C51 1.118(16) .
C51 C52 1.446(19) .
